data_1508431
loop_
_publ_author_name
'Laus, Gerhard'
'Kahlenberg, Volker'
'Wurst, Klaus'
'Schottenberger, Herwig'
'Fischer, Niko'
'Stierstorfer, J\org'
'Klap\otke, Thomas M.'

_publ_section_title
;
 Synthesis and Crystal Structures of New 5,5'-Azotetrazolates
;
_journal_issue 1
_journal_name_full Crystals
_journal_page_first 127
_journal_page_last 136
_journal_paper_doi 10.3390/cryst2010127
_journal_volume 2
_journal_year 2012
_chemical_formula_moiety 'C3 H9 S, 0.5(C2 N10)'
_chemical_formula_sum 'C4 H9 N5 S'
_chemical_formula_weight 159.22
_chemical_name_systematic
;
 ?
;
_space_group_IT_number 2
_symmetry_cell_setting triclinic
_symmetry_space_group_name_Hall '-P 1'
_symmetry_space_group_name_H-M 'P -1'
_atom_sites_solution_hydrogens geom
_atom_sites_solution_primary direct
_atom_sites_solution_secondary difmap
_audit_conform_dict_location ftp://ftp.iucr.org/pub/cif_core.dic
_audit_conform_dict_name cif_core.dic
_audit_conform_dict_version 2.4
_audit_contact_author_address
;
  Institut f\"ur Mineralogie und Petrographie
  Leopold-Franzens-Universit\"at Innsbruck
  Innrain 52
  A-6020 Innsbruck
  Austria
;
_audit_creation_date 2011-12-20T09:53:54-00:00
_cell_angle_alpha 113.598(9)
_cell_angle_beta 98.370(8)
_cell_angle_gamma 99.017(9)
_cell_formula_units_Z 2
_cell_length_a 5.9032(7)
_cell_length_b 7.4591(8)
_cell_length_c 9.2538(8)
_cell_measurement_reflns_used 1483
_cell_measurement_temperature 173(2)
_cell_measurement_theta_max 28.4951
_cell_measurement_theta_min 3.8539
_cell_volume 358.88(7)
_computing_cell_refinement
;
        CrysAlisPro, Oxford Diffraction Ltd.,
        Version 1.171.34.44 (release 25-10-2010 CrysAlis171 .NET)
        (compiled Oct 25 2010,18:11:34)
;
_computing_data_collection
;
        CrysAlisPro, Oxford Diffraction Ltd.,
        Version 1.171.34.44 (release 25-10-2010 CrysAlis171 .NET)
        (compiled Oct 25 2010,18:11:34)
;
_computing_data_reduction
;
        CrysAlisPro, Oxford Diffraction Ltd.,
        Version 1.171.34.44 (release 25-10-2010 CrysAlis171 .NET)
        (compiled Oct 25 2010,18:11:34)
;
_computing_structure_refinement 'SHELXL-97 (Sheldrick, 2008)'
_computing_structure_solution 'SIR2002 (Burla et al., 2003)'
_diffrn_ambient_temperature 173(2)
_diffrn_detector_area_resol_mean 10.3575
_diffrn_measured_fraction_theta_full 0.985
_diffrn_measured_fraction_theta_max 0.985
_diffrn_measurement_device_type 'Xcalibur, Ruby, Gemini ultra'
_diffrn_measurement_method '\w scans'
_diffrn_orient_matrix_UB_11 -0.1066817
_diffrn_orient_matrix_UB_12 0.0298691
_diffrn_orient_matrix_UB_13 -0.0125342
_diffrn_orient_matrix_UB_21 -0.06307
_diffrn_orient_matrix_UB_22 -0.0863092
_diffrn_orient_matrix_UB_23 0.0041072
_diffrn_orient_matrix_UB_31 0.0164257
_diffrn_orient_matrix_UB_32 0.0553926
_diffrn_orient_matrix_UB_33 0.0849341
_diffrn_radiation_monochromator graphite
_diffrn_radiation_type MoK\a
_diffrn_radiation_wavelength 0.71073
_diffrn_reflns_av_R_equivalents 0.024
_diffrn_reflns_av_unetI/netI 0.038
_diffrn_reflns_limit_h_max 7
_diffrn_reflns_limit_h_min -6
_diffrn_reflns_limit_k_max 5
_diffrn_reflns_limit_k_min -8
_diffrn_reflns_limit_l_max 11
_diffrn_reflns_limit_l_min -10
_diffrn_reflns_number 2168
_diffrn_reflns_theta_full 25.35
_diffrn_reflns_theta_max 25.35
_diffrn_reflns_theta_min 3.86
_exptl_absorpt_coefficient_mu 0.38
_exptl_absorpt_correction_T_max 1
_exptl_absorpt_correction_T_min 0.96071
_exptl_absorpt_correction_type multi-scan
_exptl_absorpt_process_details
;
        CrysAlisPro, Oxford Diffraction Ltd.,
        Version 1.171.34.44 (release 25-10-2010 CrysAlis171 .NET)
        (compiled Oct 25 2010,18:11:34)
        Empirical absorption correction using spherical harmonics,
 implemented in SCALE3 ABSPACK scaling algorithm.
;
_exptl_crystal_colour yellow
_exptl_crystal_density_diffrn 1.473
_exptl_crystal_density_method 'not measured'
_exptl_crystal_description 'platy fragment'
_exptl_crystal_F_000 168
_exptl_crystal_size_max 0.44
_exptl_crystal_size_mid 0.36
_exptl_crystal_size_min 0.24
_refine_diff_density_max 0.236
_refine_diff_density_min -0.246
_refine_diff_density_rms 0.054
_refine_ls_extinction_method none
_refine_ls_goodness_of_fit_ref 1.057
_refine_ls_hydrogen_treatment constr
_refine_ls_matrix_type full
_refine_ls_number_parameters 94
_refine_ls_number_reflns 1288
_refine_ls_number_restraints 0
_refine_ls_restrained_S_all 1.057
_refine_ls_R_factor_all 0.0348
_refine_ls_R_factor_gt 0.0297
_refine_ls_shift/su_max 0
_refine_ls_shift/su_mean 0
_refine_ls_structure_factor_coef Fsqd
_refine_ls_weighting_details 'calc w=1/[\s^2^(Fo^2^)+(0.0236P)^2^+0.1763P] where P=(Fo^2^+2Fc^2^)/3'
_refine_ls_weighting_scheme calc
_refine_ls_wR_factor_gt 0.0696
_refine_ls_wR_factor_ref 0.0731
_reflns_number_gt 1162
_reflns_number_total 1288
_reflns_threshold_expression >2\s(I)
_cod_data_source_file C4H9N5S_P-1_CCDC846912update_crystals-02-00127-s001_DC176.cif
_cod_data_source_block la254a_1_chateigner_1508431
_cod_database_code 1508431

loop_
_symmetry_equiv_pos_as_xyz
'x, y, z'
'-x, -y, -z'

loop_
_atom_site_label
_atom_site_type_symbol
_atom_site_fract_x
_atom_site_fract_y
_atom_site_fract_z
_atom_site_U_iso_or_equiv
_atom_site_adp_type
_atom_site_occupancy
_atom_site_symmetry_multiplicity
_atom_site_calc_flag
_atom_site_refinement_flags
S S 0.94820(7) 0.75012(6) 0.32495(5) 0.01880(15) Uani 1 1 d .
N4 N 0.3674(3) 0.9118(2) 0.18423(18) 0.0245(4) Uani 1 1 d .
N3 N 0.5748(3) 1.0330(2) 0.27918(18) 0.0264(4) Uani 1 1 d .
N5 N 0.0436(3) 0.9382(2) 0.01805(17) 0.0217(3) Uani 1 1 d .
N1 N 0.4048(3) 1.2098(2) 0.17719(18) 0.0236(4) Uani 1 1 d .
N2 N 0.5970(3) 1.2098(2) 0.27428(18) 0.0260(4) Uani 1 1 d .
C2 C 0.7571(3) 0.6135(3) 0.1291(2) 0.0246(4) Uani 1 1 d .
H2A H 0.6946 0.4749 0.1117 0.037 Uiso 1 1 calc R
H2B H 0.8449 0.6123 0.0468 0.037 Uiso 1 1 calc R
H2C H 0.6265 0.678 0.121 0.037 Uiso 1 1 calc R
C1 C 0.2696(3) 1.0244(3) 0.12399(19) 0.0188(4) Uani 1 1 d .
C3 C 0.7595(3) 0.7262(3) 0.4530(2) 0.0275(4) Uani 1 1 d .
H3A H 0.646 0.8097 0.4557 0.041 Uiso 1 1 calc R
H3B H 0.8539 0.7708 0.5628 0.041 Uiso 1 1 calc R
H3C H 0.6748 0.5851 0.411 0.041 Uiso 1 1 calc R
C4 C 1.1196(3) 0.5737(3) 0.3256(2) 0.0281(4) Uani 1 1 d .
H4A H 1.2124 0.6169 0.4356 0.042 Uiso 1 1 calc R
H4B H 1.2259 0.5664 0.2524 0.042 Uiso 1 1 calc R
H4C H 1.0148 0.4406 0.289 0.042 Uiso 1 1 calc R

loop_
_atom_site_aniso_label
_atom_site_aniso_U_11
_atom_site_aniso_U_22
_atom_site_aniso_U_33
_atom_site_aniso_U_23
_atom_site_aniso_U_13
_atom_site_aniso_U_12
S 0.0200(2) 0.0159(2) 0.0171(2) 0.00507(17) 0.00401(17) 0.00107(16)
N4 0.0267(8) 0.0211(8) 0.0275(8) 0.0117(7) 0.0072(7) 0.0068(6)
N3 0.0276(8) 0.0261(9) 0.0261(8) 0.0111(7) 0.0055(7) 0.0094(7)
N5 0.0236(8) 0.0202(8) 0.0234(8) 0.0100(6) 0.0086(6) 0.0058(6)
N1 0.0240(8) 0.0211(8) 0.0248(8) 0.0103(7) 0.0039(6) 0.0031(6)
N2 0.0253(8) 0.0240(8) 0.0249(8) 0.0084(7) 0.0031(7) 0.0037(6)
C2 0.0282(10) 0.0222(9) 0.0185(9) 0.0062(7) -0.0011(8) 0.0061(7)
C1 0.0201(9) 0.0184(9) 0.0182(8) 0.0068(7) 0.0079(7) 0.0049(7)
C3 0.0351(11) 0.0224(10) 0.0262(10) 0.0092(8) 0.0157(8) 0.0058(8)
C4 0.0229(10) 0.0314(11) 0.0272(10) 0.0105(8) 0.0001(8) 0.0101(8)

loop_
_atom_type_symbol
_atom_type_description
_atom_type_scat_dispersion_real
_atom_type_scat_dispersion_imag
_atom_type_scat_source
C C 0.0033 0.0016 'International Tables Vol C Tables 4.2.6.8 and 6.1.1.4'
H H 0 0 'International Tables Vol C Tables 4.2.6.8 and 6.1.1.4'
N N 0.0061 0.0033 'International Tables Vol C Tables 4.2.6.8 and 6.1.1.4'
S S 0.1246 0.1234 'International Tables Vol C Tables 4.2.6.8 and 6.1.1.4'

loop_
_geom_angle_atom_site_label_1
_geom_angle_atom_site_label_2
_geom_angle_atom_site_label_3
_geom_angle
_geom_angle_site_symmetry_1
C2 S C3 102.11(9) .
C2 S C4 100.29(9) .
C3 S C4 101.57(9) .
C1 N4 N3 104.18(14) .
N2 N3 N4 109.28(14) .
N5 N5 C1 113.24(18) 2_575
C1 N1 N2 103.52(14) .
N3 N2 N1 110.09(13) .
S C2 H2A 109.5 .
S C2 H2B 109.5 .
H2A C2 H2B 109.5 .
S C2 H2C 109.5 .
H2A C2 H2C 109.5 .
H2B C2 H2C 109.5 .
N4 C1 N1 112.92(15) .
N4 C1 N5 118.13(15) .
N1 C1 N5 128.94(15) .
S C3 H3A 109.5 .
S C3 H3B 109.5 .
H3A C3 H3B 109.5 .
S C3 H3C 109.5 .
H3A C3 H3C 109.5 .
H3B C3 H3C 109.5 .
S C4 H4A 109.5 .
S C4 H4B 109.5 .
H4A C4 H4B 109.5 .
S C4 H4C 109.5 .
H4A C4 H4C 109.5 .
H4B C4 H4C 109.5 .

loop_
_geom_bond_atom_site_label_1
_geom_bond_atom_site_label_2
_geom_bond_distance
_geom_bond_site_symmetry_2
S C2 1.7779(17) .
S C3 1.7796(18) .
S C4 1.7828(19) .
N4 C1 1.335(2) .
N4 N3 1.338(2) .
N3 N2 1.325(2) .
N5 N5 1.254(3) 2_575
N5 C1 1.414(2) .
N1 C1 1.337(2) .
N1 N2 1.341(2) .
C2 H2A 0.98 .
C2 H2B 0.98 .
C2 H2C 0.98 .
C3 H3A 0.98 .
C3 H3B 0.98 .
C3 H3C 0.98 .
C4 H4A 0.98 .
C4 H4B 0.98 .
C4 H4C 0.98 .

loop_
_geom_torsion_atom_site_label_1
_geom_torsion_atom_site_label_2
_geom_torsion_atom_site_label_3
_geom_torsion_atom_site_label_4
_geom_torsion
_geom_torsion_site_symmetry_1
C1 N4 N3 N2 -0.07(19) .
N4 N3 N2 N1 0.42(19) .
C1 N1 N2 N3 -0.58(19) .
N3 N4 C1 N1 -0.3(2) .
N3 N4 C1 N5 -179.42(14) .
N2 N1 C1 N4 0.55(19) .
N2 N1 C1 N5 179.54(17) .
N5 N5 C1 N4 172.80(18) 2_575
N5 N5 C1 N1 -6.1(3) 2_575
